data_7704204
loop_
_publ_author_name
'Dawkins, Michael J. C.'
'Simonov, Alexandr N.'
'Jones, Cameron'

_publ_section_title
;
 2,6-Diiminopyridine complexes of group 2 metals: synthesis,
 characterisation and redox behaviour.
;
_journal_issue 20
_journal_name_full 'Dalton transactions (Cambridge, England : 2003)'
_journal_page_first 6627
_journal_page_last 6634
_journal_paper_doi 10.1039/d0dt01278e
_journal_volume 49
_journal_year 2020
_chemical_formula_sum 'C51 H63 Mg N3 O2'
_chemical_formula_weight 774.35
_space_group_crystal_system monoclinic
_space_group_IT_number 14
_space_group_name_Hall '-P 2ybc'
_space_group_name_H-M_alt 'P 1 21/c 1'
_atom_sites_solution_hydrogens geom
_audit_creation_method SHELXL-2016/6
_audit_update_record
;
2020-04-06 deposited with the CCDC.	2020-04-28 downloaded from the CCDC.
;
_cell_angle_alpha 90
_cell_angle_beta 92.75(3)
_cell_angle_gamma 90
_cell_formula_units_Z 4
_cell_length_a 9.6620(19)
_cell_length_b 25.268(5)
_cell_length_c 17.731(4)
_cell_measurement_reflns_used 8035
_cell_measurement_temperature 100(2)
_cell_measurement_theta_max 25.25
_cell_measurement_theta_min 2.93
_cell_volume 4323.9(16)
_computing_cell_refinement 'XDS (Kabsch, 1993)'
_computing_data_collection 'Blu-Ice (McPhillips, 2002)'
_computing_data_reduction 'XDS (Kabsch, 1993)'
_computing_molecular_graphics X-Seed
_computing_publication_material CifTAB
_computing_structure_refinement 'SHELXL-2016/6 (Sheldrick, 2016)'
_computing_structure_solution 'SHELXT 2014/5 (Sheldrick, 2014)'
_diffrn_ambient_temperature 100(2)
_diffrn_measured_fraction_theta_full 0.998
_diffrn_measured_fraction_theta_max 0.998
_diffrn_measurement_device_type 'ADSC Quantum 210r'
_diffrn_radiation_type Synchrotron
_diffrn_radiation_wavelength 0.7109
_diffrn_reflns_av_R_equivalents 0.1384
_diffrn_reflns_av_unetI/netI 0.0618
_diffrn_reflns_Laue_measured_fraction_full 0.998
_diffrn_reflns_Laue_measured_fraction_max 0.998
_diffrn_reflns_limit_h_max 11
_diffrn_reflns_limit_h_min -11
_diffrn_reflns_limit_k_max 30
_diffrn_reflns_limit_k_min -30
_diffrn_reflns_limit_l_max 21
_diffrn_reflns_limit_l_min -21
_diffrn_reflns_number 60960
_diffrn_reflns_point_group_measured_fraction_full 0.998
_diffrn_reflns_point_group_measured_fraction_max 0.998
_diffrn_reflns_theta_full 25.248
_diffrn_reflns_theta_max 25.500
_diffrn_reflns_theta_min 2.935
_diffrn_source 'Australian Synchrotron'
_exptl_absorpt_coefficient_mu 0.085
_exptl_absorpt_correction_T_max 0.997
_exptl_absorpt_correction_T_min 0.982
_exptl_absorpt_correction_type multi-scan
_exptl_absorpt_process_details XDS
_exptl_crystal_colour blue
_exptl_crystal_density_diffrn 1.190
_exptl_crystal_description plate
_exptl_crystal_F_000 1672
_exptl_crystal_size_max 0.100
_exptl_crystal_size_mid 0.010
_exptl_crystal_size_min 0.010
_refine_diff_density_max 0.423
_refine_diff_density_min -0.333
_refine_diff_density_rms 0.067
_refine_ls_extinction_method none
_refine_ls_goodness_of_fit_ref 1.049
_refine_ls_hydrogen_treatment constr
_refine_ls_matrix_type full
_refine_ls_number_parameters 522
_refine_ls_number_reflns 8035
_refine_ls_number_restraints 0
_refine_ls_restrained_S_all 1.049
_refine_ls_R_factor_all 0.0952
_refine_ls_R_factor_gt 0.0642
_refine_ls_shift/su_max 0.000
_refine_ls_shift/su_mean 0.000
_refine_ls_structure_factor_coef Fsqd
_refine_ls_weighting_details 'w=1/[\s^2^(Fo^2^)+(0.0718P)^2^+3.5707P] where P=(Fo^2^+2Fc^2^)/3'
_refine_ls_weighting_scheme calc
_refine_ls_wR_factor_gt 0.1470
_refine_ls_wR_factor_ref 0.1644
_reflns_Friedel_coverage 0.000
_reflns_number_gt 5781
_reflns_number_total 8035
_reflns_threshold_expression 'I > 2\s(I)'
_cod_data_source_file d0dt01278e2.cif
_cod_data_source_block Cj1415
_cod_depositor_comments 'Adding full bibliography for 7704198--7704205.cif.'
_cod_original_cell_volume 4323.8(15)
_cod_original_sg_symbol_H-M 'P 21/c'
_cod_database_code 7704204
_shelx_shelxl_version_number 2016/6
_shelx_space_group_comment
;
The symmetry employed for this shelxl refinement is uniquely defined
by the following loop, which should always be used as a source of
symmetry information in preference to the above space-group names.
They are only intended as comments.
;
_shelx_estimated_absorpt_t_min 0.992
_shelx_estimated_absorpt_t_max 1.000

loop_
_space_group_symop_operation_xyz
'x, y, z'
'-x, y+1/2, -z+1/2'
'-x, -y, -z'
'x, -y-1/2, z-1/2'

loop_
_atom_site_label
_atom_site_type_symbol
_atom_site_fract_x
_atom_site_fract_y
_atom_site_fract_z
_atom_site_U_iso_or_equiv
_atom_site_adp_type
_atom_site_occupancy
_atom_site_site_symmetry_order
_atom_site_calc_flag
_atom_site_refinement_flags_posn
_atom_site_refinement_flags_adp
_atom_site_refinement_flags_occupancy
_atom_site_disorder_assembly
_atom_site_disorder_group
Mg1 Mg 0.32067(9) 0.02504(3) 0.23259(5) 0.0217(2) Uani 1 1 d . . . . .
O1 O 0.45457(19) 0.04892(7) 0.31850(11) 0.0259(4) Uani 1 1 d . . . . .
N1 N 0.1512(2) 0.00243(9) 0.17376(13) 0.0256(5) Uani 1 1 d . . . . .
C1 C 0.0479(3) 0.03699(10) 0.15279(15) 0.0213(5) Uani 1 1 d . . . . .
O2 O 0.42988(19) 0.05973(8) 0.14515(11) 0.0318(5) Uani 1 1 d . . . . .
N2 N 0.1668(2) 0.09358(8) 0.23980(13) 0.0217(5) Uani 1 1 d . . . . .
C2 C -0.0625(3) 0.02173(11) 0.10440(16) 0.0263(6) Uani 1 1 d . . . . .
H2 H -0.136539 0.045502 0.092416 0.032 Uiso 1 1 calc R U . . .
N3 N 0.3484(2) -0.05860(8) 0.23065(13) 0.0229(5) Uani 1 1 d . . . . .
C3 C -0.0626(3) -0.02964(11) 0.07349(16) 0.0281(6) Uani 1 1 d . . . . .
H3 H -0.134552 -0.040164 0.038252 0.034 Uiso 1 1 calc R U . . .
C4 C 0.0417(3) -0.06460(11) 0.09438(16) 0.0264(6) Uani 1 1 d . . . . .
H4 H 0.043561 -0.098765 0.072078 0.032 Uiso 1 1 calc R U . . .
C5 C 0.1457(3) -0.04979(10) 0.14880(15) 0.0212(5) Uani 1 1 d . . . . .
C6 C 0.0614(3) 0.08858(10) 0.18873(14) 0.0211(5) Uani 1 1 d . . . . .
C7 C -0.0397(3) 0.13083(10) 0.16569(15) 0.0230(6) Uani 1 1 d . . . . .
C8 C -0.1129(3) 0.16060(10) 0.21729(17) 0.0260(6) Uani 1 1 d . . . . .
H8 H -0.096805 0.155242 0.270010 0.031 Uiso 1 1 calc R U . . .
C9 C -0.2095(3) 0.19814(11) 0.19093(18) 0.0311(7) Uani 1 1 d . . . . .
H9 H -0.259066 0.218100 0.226146 0.037 Uiso 1 1 calc R U . . .
C10 C -0.2342(3) 0.20676(11) 0.11484(18) 0.0329(7) Uani 1 1 d . . . . .
H10 H -0.301862 0.231896 0.097855 0.039 Uiso 1 1 calc R U . . .
C11 C -0.1606(3) 0.17888(11) 0.06333(18) 0.0317(7) Uani 1 1 d . . . . .
H11 H -0.176219 0.184998 0.010742 0.038 Uiso 1 1 calc R U . . .
C12 C -0.0629(3) 0.14157(11) 0.08908(16) 0.0274(6) Uani 1 1 d . . . . .
H12 H -0.010878 0.123018 0.053445 0.033 Uiso 1 1 calc R U . . .
C13 C 0.1842(3) 0.14121(10) 0.28285(16) 0.0238(6) Uani 1 1 d . . . . .
C14 C 0.2277(3) 0.18930(11) 0.25067(17) 0.0278(6) Uani 1 1 d . . . . .
C15 C 0.2496(3) 0.23272(11) 0.2988(2) 0.0356(7) Uani 1 1 d . . . . .
H15 H 0.280889 0.265108 0.278338 0.043 Uiso 1 1 calc R U . . .
C16 C 0.2274(3) 0.22996(12) 0.3746(2) 0.0378(7) Uani 1 1 d . . . . .
H16 H 0.240508 0.260436 0.405482 0.045 Uiso 1 1 calc R U . . .
C17 C 0.1858(3) 0.18266(12) 0.40595(18) 0.0337(7) Uani 1 1 d . . . . .
H17 H 0.171310 0.180890 0.458507 0.040 Uiso 1 1 calc R U . . .
C18 C 0.1650(3) 0.13758(11) 0.36132(16) 0.0263(6) Uani 1 1 d . . . . .
C19 C 0.2564(3) 0.19551(11) 0.16777(18) 0.0314(7) Uani 1 1 d . . . . .
H19 H 0.229543 0.161772 0.141453 0.038 Uiso 1 1 calc R U . . .
C20 C 0.1713(3) 0.24033(12) 0.1307(2) 0.0384(7) Uani 1 1 d . . . . .
H20A H 0.073704 0.236101 0.142069 0.058 Uiso 1 1 calc R U . . .
H20B H 0.180357 0.239214 0.075890 0.058 Uiso 1 1 calc R U . . .
H20C H 0.205453 0.274413 0.150326 0.058 Uiso 1 1 calc R U . . .
C21 C 0.4113(3) 0.20501(13) 0.1572(2) 0.0405(8) Uani 1 1 d . . . . .
H21A H 0.440745 0.237340 0.183904 0.061 Uiso 1 1 calc R U . . .
H21B H 0.427066 0.208882 0.103258 0.061 Uiso 1 1 calc R U . . .
H21C H 0.464793 0.174866 0.177557 0.061 Uiso 1 1 calc R U . . .
C22 C 0.1208(3) 0.08551(11) 0.39595(16) 0.0270(6) Uani 1 1 d . . . . .
H22 H 0.168457 0.056622 0.368703 0.032 Uiso 1 1 calc R U . . .
C23 C -0.0349(3) 0.07590(12) 0.38418(18) 0.0341(7) Uani 1 1 d . . . . .
H23A H -0.085665 0.105865 0.404520 0.051 Uiso 1 1 calc R U . . .
H23B H -0.060099 0.043394 0.410372 0.051 Uiso 1 1 calc R U . . .
H23C H -0.058916 0.072288 0.330089 0.051 Uiso 1 1 calc R U . . .
C24 C 0.1640(3) 0.07995(13) 0.47965(16) 0.0347(7) Uani 1 1 d . . . . .
H24A H 0.262124 0.089152 0.487501 0.052 Uiso 1 1 calc R U . . .
H24B H 0.149460 0.043349 0.495745 0.052 Uiso 1 1 calc R U . . .
H24C H 0.107964 0.103795 0.509356 0.052 Uiso 1 1 calc R U . . .
C25 C 0.2506(3) -0.08247(10) 0.18126(15) 0.0219(5) Uani 1 1 d . . . . .
C26 C 0.2567(3) -0.13886(11) 0.16098(16) 0.0279(6) Uani 1 1 d . . . . .
C27 C 0.1400(3) -0.17193(11) 0.16240(17) 0.0319(7) Uani 1 1 d . . . . .
H27 H 0.054960 -0.157898 0.178294 0.038 Uiso 1 1 calc R U . . .
C28 C 0.1464(3) -0.22465(12) 0.14106(19) 0.0384(7) Uani 1 1 d . . . . .
H28 H 0.065994 -0.246244 0.141889 0.046 Uiso 1 1 calc R U . . .
C29 C 0.2700(4) -0.24578(12) 0.11857(19) 0.0427(8) Uani 1 1 d . . . . .
H29 H 0.274208 -0.281844 0.103726 0.051 Uiso 1 1 calc R U . . .
C30 C 0.3885(3) -0.21425(12) 0.11763(19) 0.0394(8) Uani 1 1 d . . . . .
H30 H 0.473722 -0.228564 0.102510 0.047 Uiso 1 1 calc R U . . .
C31 C 0.3795(3) -0.16154(12) 0.13920(17) 0.0330(7) Uani 1 1 d . . . . .
H31 H 0.460471 -0.140209 0.139055 0.040 Uiso 1 1 calc R U . . .
C32 C 0.4104(3) -0.09213(9) 0.28709(15) 0.0205(5) Uani 1 1 d . . . . .
C33 C 0.3288(3) -0.11700(10) 0.34083(15) 0.0227(6) Uani 1 1 d . . . . .
C34 C 0.3932(3) -0.14727(10) 0.39828(16) 0.0254(6) Uani 1 1 d . . . . .
H34 H 0.337702 -0.164427 0.433734 0.031 Uiso 1 1 calc R U . . .
C35 C 0.5355(3) -0.15292(10) 0.40488(16) 0.0255(6) Uani 1 1 d . . . . .
H35 H 0.577622 -0.173433 0.444588 0.031 Uiso 1 1 calc R U . . .
C36 C 0.6159(3) -0.12810(10) 0.35250(16) 0.0252(6) Uani 1 1 d . . . . .
H36 H 0.713882 -0.131586 0.357088 0.030 Uiso 1 1 calc R U . . .
C37 C 0.5566(3) -0.09828(10) 0.29354(16) 0.0221(6) Uani 1 1 d . . . . .
C38 C 0.1728(3) -0.10791(10) 0.34195(16) 0.0253(6) Uani 1 1 d . . . . .
H38 H 0.140101 -0.096926 0.289925 0.030 Uiso 1 1 calc R U . . .
C39 C 0.0905(3) -0.15650(12) 0.3623(2) 0.0400(8) Uani 1 1 d . . . . .
H39A H 0.112936 -0.185800 0.328847 0.060 Uiso 1 1 calc R U . . .
H39B H -0.008783 -0.148652 0.356559 0.060 Uiso 1 1 calc R U . . .
H39C H 0.114095 -0.166449 0.414815 0.060 Uiso 1 1 calc R U . . .
C40 C 0.1428(3) -0.06262(12) 0.3947(2) 0.0395(8) Uani 1 1 d . . . . .
H40A H 0.169775 -0.072756 0.446711 0.059 Uiso 1 1 calc R U . . .
H40B H 0.043553 -0.054454 0.391008 0.059 Uiso 1 1 calc R U . . .
H40C H 0.195657 -0.031349 0.380561 0.059 Uiso 1 1 calc R U . . .
C41 C 0.6521(3) -0.07410(10) 0.23674(16) 0.0254(6) Uani 1 1 d . . . . .
H41 H 0.593122 -0.056541 0.196172 0.030 Uiso 1 1 calc R U . . .
C42 C 0.7401(3) -0.11657(12) 0.19965(18) 0.0327(7) Uani 1 1 d . . . . .
H42A H 0.802702 -0.132940 0.238030 0.049 Uiso 1 1 calc R U . . .
H42B H 0.794577 -0.100179 0.160701 0.049 Uiso 1 1 calc R U . . .
H42C H 0.679162 -0.143680 0.176571 0.049 Uiso 1 1 calc R U . . .
C43 C 0.7476(3) -0.03207(12) 0.27363(18) 0.0339(7) Uani 1 1 d . . . . .
H43A H 0.691432 -0.003378 0.293360 0.051 Uiso 1 1 calc R U . . .
H43B H 0.808650 -0.017851 0.236010 0.051 Uiso 1 1 calc R U . . .
H43C H 0.803603 -0.048114 0.315117 0.051 Uiso 1 1 calc R U . . .
C44 C 0.5289(3) 0.09936(10) 0.31967(17) 0.0279(6) Uani 1 1 d . . . . .
H44A H 0.471373 0.127542 0.295259 0.033 Uiso 1 1 calc R U . . .
H44B H 0.616462 0.096305 0.293193 0.033 Uiso 1 1 calc R U . . .
C45 C 0.5574(3) 0.11113(11) 0.40206(17) 0.0324(7) Uani 1 1 d . . . . .
H45A H 0.477707 0.129231 0.423865 0.039 Uiso 1 1 calc R U . . .
H45B H 0.641137 0.133394 0.410026 0.039 Uiso 1 1 calc R U . . .
C46 C 0.5796(3) 0.05618(11) 0.43647(17) 0.0304(6) Uani 1 1 d . . . . .
H46A H 0.674829 0.043242 0.429300 0.036 Uiso 1 1 calc R U . . .
H46B H 0.562184 0.056192 0.491029 0.036 Uiso 1 1 calc R U . . .
C47 C 0.4731(3) 0.02303(10) 0.39216(15) 0.0253(6) Uani 1 1 d . . . . .
H47A H 0.506726 -0.013683 0.386366 0.030 Uiso 1 1 calc R U . . .
H47B H 0.384542 0.022119 0.418041 0.030 Uiso 1 1 calc R U . . .
C48 C 0.3492(3) 0.06327(13) 0.07330(17) 0.0336(7) Uani 1 1 d . . . . .
H48A H 0.267939 0.086660 0.078080 0.040 Uiso 1 1 calc R U . . .
H48B H 0.316514 0.027827 0.056647 0.040 Uiso 1 1 calc R U . . .
C49 C 0.4475(3) 0.08609(14) 0.01802(18) 0.0402(8) Uani 1 1 d . . . . .
H49A H 0.446034 0.125265 0.018780 0.048 Uiso 1 1 calc R U . . .
H49B H 0.424506 0.073613 -0.034007 0.048 Uiso 1 1 calc R U . . .
C50 C 0.5866(3) 0.06482(15) 0.04740(19) 0.0432(8) Uani 1 1 d . . . . .
H50A H 0.601792 0.028377 0.029022 0.052 Uiso 1 1 calc R U . . .
H50B H 0.663295 0.087700 0.031747 0.052 Uiso 1 1 calc R U . . .
C51 C 0.5757(3) 0.06568(14) 0.13160(18) 0.0381(7) Uani 1 1 d . . . . .
H51A H 0.629845 0.036313 0.155300 0.046 Uiso 1 1 calc R U . . .
H51B H 0.611314 0.099566 0.152785 0.046 Uiso 1 1 calc R U . . .

loop_
_atom_site_aniso_label
_atom_site_aniso_U_11
_atom_site_aniso_U_22
_atom_site_aniso_U_33
_atom_site_aniso_U_23
_atom_site_aniso_U_13
_atom_site_aniso_U_12
Mg1 0.0178(4) 0.0182(4) 0.0288(5) 0.0002(4) -0.0016(3) -0.0008(3)
O1 0.0255(10) 0.0212(9) 0.0304(10) 0.0034(8) -0.0059(8) -0.0037(8)
N1 0.0225(12) 0.0201(11) 0.0338(13) -0.0021(10) -0.0023(10) 0.0019(9)
C1 0.0175(12) 0.0220(13) 0.0243(14) 0.0021(10) 0.0005(10) 0.0018(10)
O2 0.0215(10) 0.0404(11) 0.0333(11) 0.0038(9) -0.0027(8) -0.0020(9)
N2 0.0173(11) 0.0196(11) 0.0281(12) -0.0008(9) 0.0002(9) -0.0008(8)
C2 0.0198(13) 0.0266(14) 0.0325(15) 0.0043(12) -0.0003(11) 0.0001(11)
N3 0.0190(11) 0.0182(10) 0.0311(12) -0.0008(9) -0.0033(9) 0.0005(9)
C3 0.0245(14) 0.0285(14) 0.0305(15) 0.0024(12) -0.0082(12) -0.0047(11)
C4 0.0270(14) 0.0223(13) 0.0297(15) -0.0030(11) -0.0021(12) -0.0022(11)
C5 0.0187(13) 0.0193(13) 0.0258(14) -0.0023(10) 0.0013(10) -0.0010(10)
C6 0.0171(12) 0.0220(13) 0.0243(13) 0.0031(10) 0.0016(10) 0.0001(10)
C7 0.0163(12) 0.0208(13) 0.0317(15) 0.0011(11) -0.0012(11) -0.0002(10)
C8 0.0193(13) 0.0247(14) 0.0340(16) -0.0019(12) 0.0017(11) -0.0007(11)
C9 0.0187(13) 0.0241(14) 0.0504(19) -0.0049(13) 0.0015(13) 0.0022(11)
C10 0.0235(14) 0.0222(14) 0.052(2) 0.0028(13) -0.0074(13) 0.0032(11)
C11 0.0304(15) 0.0260(14) 0.0378(17) 0.0050(12) -0.0066(13) 0.0000(12)
C12 0.0262(14) 0.0236(13) 0.0322(15) 0.0018(11) -0.0012(12) 0.0017(11)
C13 0.0165(12) 0.0219(13) 0.0326(15) -0.0046(11) -0.0031(11) 0.0007(10)
C14 0.0154(12) 0.0226(13) 0.0454(17) -0.0010(12) 0.0029(12) 0.0006(10)
C15 0.0244(15) 0.0218(14) 0.061(2) -0.0043(14) 0.0004(14) -0.0023(12)
C16 0.0314(16) 0.0280(16) 0.053(2) -0.0143(14) -0.0037(15) -0.0014(13)
C17 0.0270(15) 0.0348(16) 0.0390(17) -0.0115(13) -0.0029(13) 0.0035(12)
C18 0.0177(13) 0.0267(14) 0.0344(16) -0.0044(12) -0.0006(11) -0.0001(11)
C19 0.0253(15) 0.0237(14) 0.0456(18) 0.0043(13) 0.0067(13) 0.0003(11)
C20 0.0309(16) 0.0257(15) 0.059(2) 0.0100(14) 0.0003(15) -0.0022(13)
C21 0.0268(16) 0.0339(16) 0.062(2) 0.0109(15) 0.0098(15) 0.0020(13)
C22 0.0225(14) 0.0299(15) 0.0284(15) -0.0028(12) -0.0005(11) -0.0008(11)
C23 0.0254(15) 0.0380(16) 0.0385(17) 0.0010(13) -0.0010(13) -0.0066(13)
C24 0.0330(16) 0.0425(17) 0.0286(16) -0.0033(13) 0.0017(13) 0.0000(13)
C25 0.0178(13) 0.0202(13) 0.0280(14) -0.0028(11) 0.0028(11) -0.0002(10)
C26 0.0326(15) 0.0223(14) 0.0284(15) -0.0011(11) -0.0027(12) 0.0012(11)
C27 0.0320(16) 0.0242(14) 0.0393(17) -0.0025(12) -0.0007(13) -0.0017(12)
C28 0.0459(19) 0.0233(15) 0.0452(19) 0.0011(13) -0.0068(15) -0.0018(13)
C29 0.059(2) 0.0224(15) 0.0458(19) -0.0051(13) -0.0072(17) 0.0088(15)
C30 0.0423(19) 0.0304(16) 0.0449(19) -0.0061(14) -0.0026(15) 0.0152(14)
C31 0.0288(15) 0.0369(16) 0.0329(16) -0.0076(13) -0.0028(12) 0.0094(13)
C32 0.0173(12) 0.0148(12) 0.0291(14) -0.0036(10) -0.0019(10) 0.0025(10)
C33 0.0194(13) 0.0184(12) 0.0301(14) -0.0042(11) -0.0024(11) -0.0004(10)
C34 0.0244(14) 0.0219(13) 0.0302(15) -0.0007(11) 0.0037(11) -0.0005(11)
C35 0.0255(14) 0.0221(13) 0.0285(15) 0.0001(11) -0.0040(11) 0.0047(11)
C36 0.0187(13) 0.0248(13) 0.0319(15) -0.0045(11) -0.0017(11) 0.0041(11)
C37 0.0181(13) 0.0162(12) 0.0321(15) -0.0032(10) 0.0008(11) 0.0011(10)
C38 0.0164(13) 0.0248(14) 0.0351(16) -0.0003(11) 0.0029(11) -0.0013(11)
C39 0.0256(16) 0.0272(15) 0.068(2) -0.0044(15) 0.0074(15) -0.0072(12)
C40 0.0237(15) 0.0304(16) 0.065(2) -0.0159(15) 0.0061(15) -0.0011(12)
C41 0.0192(13) 0.0230(13) 0.0339(15) 0.0006(11) 0.0009(11) 0.0024(11)
C42 0.0272(15) 0.0318(15) 0.0399(17) 0.0015(13) 0.0091(13) 0.0045(12)
C43 0.0262(15) 0.0302(15) 0.0454(18) 0.0005(13) 0.0030(13) -0.0050(12)
C44 0.0239(14) 0.0212(13) 0.0382(16) 0.0011(12) -0.0018(12) -0.0077(11)
C45 0.0331(16) 0.0250(14) 0.0388(17) -0.0021(12) -0.0026(13) -0.0099(12)
C46 0.0286(15) 0.0290(15) 0.0328(16) 0.0021(12) -0.0061(12) -0.0043(12)
C47 0.0245(14) 0.0223(13) 0.0287(15) 0.0019(11) -0.0030(11) -0.0013(11)
C48 0.0260(15) 0.0438(18) 0.0308(16) 0.0021(13) -0.0027(12) 0.0029(13)
C49 0.0344(17) 0.051(2) 0.0359(18) 0.0075(15) 0.0033(14) -0.0011(15)
C50 0.0295(17) 0.059(2) 0.0418(19) 0.0015(16) 0.0046(14) -0.0020(15)
C51 0.0257(15) 0.0468(19) 0.0419(18) 0.0063(15) 0.0016(13) 0.0004(14)

loop_
_atom_type_symbol
_atom_type_description
_atom_type_scat_dispersion_real
_atom_type_scat_dispersion_imag
_atom_type_scat_source
C C 0.0033 0.0016 'International Tables Vol C Tables 4.2.6.8 and 6.1.1.4'
H H 0.0000 0.0000 'International Tables Vol C Tables 4.2.6.8 and 6.1.1.4'
N N 0.0061 0.0033 'International Tables Vol C Tables 4.2.6.8 and 6.1.1.4'
O O 0.0106 0.0060 'International Tables Vol C Tables 4.2.6.8 and 6.1.1.4'
Mg Mg 0.0486 0.0363 'International Tables Vol C Tables 4.2.6.8 and 6.1.1.4'

loop_
_geom_angle_atom_site_label_1
_geom_angle_atom_site_label_2
_geom_angle_atom_site_label_3
_geom_angle
_geom_angle_site_symmetry_1
_geom_angle_site_symmetry_3
_geom_angle_publ_flag
N1 Mg1 O1 162.80(10) . . ?
N1 Mg1 O2 99.37(9) . . ?
O1 Mg1 O2 95.98(8) . . ?
N1 Mg1 N3 78.87(9) . . ?
O1 Mg1 N3 103.28(8) . . ?
O2 Mg1 N3 109.44(9) . . ?
N1 Mg1 N2 74.05(9) . . ?
O1 Mg1 N2 97.16(8) . . ?
O2 Mg1 N2 94.35(9) . . ?
N3 Mg1 N2 146.44(9) . . ?
C44 O1 C47 109.75(19) . . ?
C44 O1 Mg1 124.14(16) . . ?
C47 O1 Mg1 125.40(15) . . ?
C1 N1 C5 120.3(2) . . ?
C1 N1 Mg1 122.27(18) . . ?
C5 N1 Mg1 117.28(17) . . ?
N1 C1 C2 121.3(2) . . ?
N1 C1 C6 113.9(2) . . ?
C2 C1 C6 124.7(2) . . ?
C51 O2 C48 109.3(2) . . ?
C51 O2 Mg1 133.67(18) . . ?
C48 O2 Mg1 113.66(16) . . ?
C6 N2 C13 120.5(2) . . ?
C6 N2 Mg1 111.50(16) . . ?
C13 N2 Mg1 127.26(16) . . ?
C1 C2 C3 118.8(2) . . ?
C1 C2 H2 120.6 . . ?
C3 C2 H2 120.6 . . ?
C25 N3 C32 115.7(2) . . ?
C25 N3 Mg1 110.94(16) . . ?
C32 N3 Mg1 128.96(17) . . ?
C4 C3 C2 120.0(3) . . ?
C4 C3 H3 120.0 . . ?
C2 C3 H3 120.0 . . ?
C3 C4 C5 120.1(2) . . ?
C3 C4 H4 119.9 . . ?
C5 C4 H4 119.9 . . ?
N1 C5 C25 114.2(2) . . ?
N1 C5 C4 119.0(2) . . ?
C25 C5 C4 126.8(2) . . ?
N2 C6 C1 115.5(2) . . ?
N2 C6 C7 125.9(2) . . ?
C1 C6 C7 118.6(2) . . ?
C12 C7 C8 118.0(2) . . ?
C12 C7 C6 118.6(2) . . ?
C8 C7 C6 123.4(2) . . ?
C9 C8 C7 119.8(3) . . ?
C9 C8 H8 120.1 . . ?
C7 C8 H8 120.1 . . ?
C10 C9 C8 121.2(3) . . ?
C10 C9 H9 119.4 . . ?
C8 C9 H9 119.4 . . ?
C9 C10 C11 119.9(3) . . ?
C9 C10 H10 120.1 . . ?
C11 C10 H10 120.1 . . ?
C10 C11 C12 119.4(3) . . ?
C10 C11 H11 120.3 . . ?
C12 C11 H11 120.3 . . ?
C7 C12 C11 121.7(3) . . ?
C7 C12 H12 119.1 . . ?
C11 C12 H12 119.1 . . ?
C14 C13 C18 120.5(2) . . ?
C14 C13 N2 122.5(2) . . ?
C18 C13 N2 116.9(2) . . ?
C15 C14 C13 117.8(3) . . ?
C15 C14 C19 118.7(3) . . ?
C13 C14 C19 123.4(2) . . ?
C16 C15 C14 122.0(3) . . ?
C16 C15 H15 119.0 . . ?
C14 C15 H15 119.0 . . ?
C15 C16 C17 119.9(3) . . ?
C15 C16 H16 120.0 . . ?
C17 C16 H16 120.0 . . ?
C16 C17 C18 120.8(3) . . ?
C16 C17 H17 119.6 . . ?
C18 C17 H17 119.6 . . ?
C17 C18 C13 118.8(3) . . ?
C17 C18 C22 120.8(3) . . ?
C13 C18 C22 120.3(2) . . ?
C14 C19 C20 111.9(2) . . ?
C14 C19 C21 111.1(3) . . ?
C20 C19 C21 109.8(2) . . ?
C14 C19 H19 108.0 . . ?
C20 C19 H19 108.0 . . ?
C21 C19 H19 108.0 . . ?
C19 C20 H20A 109.5 . . ?
C19 C20 H20B 109.5 . . ?
H20A C20 H20B 109.5 . . ?
C19 C20 H20C 109.5 . . ?
H20A C20 H20C 109.5 . . ?
H20B C20 H20C 109.5 . . ?
C19 C21 H21A 109.5 . . ?
C19 C21 H21B 109.5 . . ?
H21A C21 H21B 109.5 . . ?
C19 C21 H21C 109.5 . . ?
H21A C21 H21C 109.5 . . ?
H21B C21 H21C 109.5 . . ?
C18 C22 C23 112.1(2) . . ?
C18 C22 C24 113.7(2) . . ?
C23 C22 C24 109.8(2) . . ?
C18 C22 H22 106.9 . . ?
C23 C22 H22 106.9 . . ?
C24 C22 H22 106.9 . . ?
C22 C23 H23A 109.5 . . ?
C22 C23 H23B 109.5 . . ?
H23A C23 H23B 109.5 . . ?
C22 C23 H23C 109.5 . . ?
H23A C23 H23C 109.5 . . ?
H23B C23 H23C 109.5 . . ?
C22 C24 H24A 109.5 . . ?
C22 C24 H24B 109.5 . . ?
H24A C24 H24B 109.5 . . ?
C22 C24 H24C 109.5 . . ?
H24A C24 H24C 109.5 . . ?
H24B C24 H24C 109.5 . . ?
N3 C25 C5 117.1(2) . . ?
N3 C25 C26 122.6(2) . . ?
C5 C25 C26 120.3(2) . . ?
C31 C26 C27 117.2(3) . . ?
C31 C26 C25 120.8(3) . . ?
C27 C26 C25 122.0(3) . . ?
C28 C27 C26 121.3(3) . . ?
C28 C27 H27 119.3 . . ?
C26 C27 H27 119.3 . . ?
C29 C28 C27 120.0(3) . . ?
C29 C28 H28 120.0 . . ?
C27 C28 H28 120.0 . . ?
C28 C29 C30 120.2(3) . . ?
C28 C29 H29 119.9 . . ?
C30 C29 H29 119.9 . . ?
C31 C30 C29 118.8(3) . . ?
C31 C30 H30 120.6 . . ?
C29 C30 H30 120.6 . . ?
C26 C31 C30 122.5(3) . . ?
C26 C31 H31 118.8 . . ?
C30 C31 H31 118.8 . . ?
C33 C32 C37 118.8(2) . . ?
C33 C32 N3 120.7(2) . . ?
C37 C32 N3 120.4(2) . . ?
C34 C33 C32 119.5(2) . . ?
C34 C33 C38 118.6(2) . . ?
C32 C33 C38 121.7(2) . . ?
C35 C34 C33 121.7(3) . . ?
C35 C34 H34 119.2 . . ?
C33 C34 H34 119.2 . . ?
C34 C35 C36 118.9(3) . . ?
C34 C35 H35 120.6 . . ?
C36 C35 H35 120.6 . . ?
C35 C36 C37 121.6(2) . . ?
C35 C36 H36 119.2 . . ?
C37 C36 H36 119.2 . . ?
C36 C37 C32 119.5(2) . . ?
C36 C37 C41 118.2(2) . . ?
C32 C37 C41 122.3(2) . . ?
C40 C38 C39 110.3(2) . . ?
C40 C38 C33 109.9(2) . . ?
C39 C38 C33 114.3(2) . . ?
C40 C38 H38 107.4 . . ?
C39 C38 H38 107.4 . . ?
C33 C38 H38 107.4 . . ?
C38 C39 H39A 109.5 . . ?
C38 C39 H39B 109.5 . . ?
H39A C39 H39B 109.5 . . ?
C38 C39 H39C 109.5 . . ?
H39A C39 H39C 109.5 . . ?
H39B C39 H39C 109.5 . . ?
C38 C40 H40A 109.5 . . ?
C38 C40 H40B 109.5 . . ?
H40A C40 H40B 109.5 . . ?
C38 C40 H40C 109.5 . . ?
H40A C40 H40C 109.5 . . ?
H40B C40 H40C 109.5 . . ?
C37 C41 C43 111.5(2) . . ?
C37 C41 C42 111.6(2) . . ?
C43 C41 C42 109.4(2) . . ?
C37 C41 H41 108.1 . . ?
C43 C41 H41 108.1 . . ?
C42 C41 H41 108.1 . . ?
C41 C42 H42A 109.5 . . ?
C41 C42 H42B 109.5 . . ?
H42A C42 H42B 109.5 . . ?
C41 C42 H42C 109.5 . . ?
H42A C42 H42C 109.5 . . ?
H42B C42 H42C 109.5 . . ?
C41 C43 H43A 109.5 . . ?
C41 C43 H43B 109.5 . . ?
H43A C43 H43B 109.5 . . ?
C41 C43 H43C 109.5 . . ?
H43A C43 H43C 109.5 . . ?
H43B C43 H43C 109.5 . . ?
O1 C44 C45 104.7(2) . . ?
O1 C44 H44A 110.8 . . ?
C45 C44 H44A 110.8 . . ?
O1 C44 H44B 110.8 . . ?
C45 C44 H44B 110.8 . . ?
H44A C44 H44B 108.9 . . ?
C44 C45 C46 102.9(2) . . ?
C44 C45 H45A 111.2 . . ?
C46 C45 H45A 111.2 . . ?
C44 C45 H45B 111.2 . . ?
C46 C45 H45B 111.2 . . ?
H45A C45 H45B 109.1 . . ?
C47 C46 C45 102.5(2) . . ?
C47 C46 H46A 111.3 . . ?
C45 C46 H46A 111.3 . . ?
C47 C46 H46B 111.3 . . ?
C45 C46 H46B 111.3 . . ?
H46A C46 H46B 109.2 . . ?
O1 C47 C46 105.4(2) . . ?
O1 C47 H47A 110.7 . . ?
C46 C47 H47A 110.7 . . ?
O1 C47 H47B 110.7 . . ?
C46 C47 H47B 110.7 . . ?
H47A C47 H47B 108.8 . . ?
O2 C48 C49 105.3(2) . . ?
O2 C48 H48A 110.7 . . ?
C49 C48 H48A 110.7 . . ?
O2 C48 H48B 110.7 . . ?
C49 C48 H48B 110.7 . . ?
H48A C48 H48B 108.8 . . ?
C48 C49 C50 102.5(3) . . ?
C48 C49 H49A 111.3 . . ?
C50 C49 H49A 111.3 . . ?
C48 C49 H49B 111.3 . . ?
C50 C49 H49B 111.3 . . ?
H49A C49 H49B 109.2 . . ?
C51 C50 C49 103.5(3) . . ?
C51 C50 H50A 111.1 . . ?
C49 C50 H50A 111.1 . . ?
C51 C50 H50B 111.1 . . ?
C49 C50 H50B 111.1 . . ?
H50A C50 H50B 109.0 . . ?
O2 C51 C50 106.2(2) . . ?
O2 C51 H51A 110.5 . . ?
C50 C51 H51A 110.5 . . ?
O2 C51 H51B 110.5 . . ?
C50 C51 H51B 110.5 . . ?
H51A C51 H51B 108.7 . . ?

loop_
_geom_bond_atom_site_label_1
_geom_bond_atom_site_label_2
_geom_bond_distance
_geom_bond_site_symmetry_2
_geom_bond_publ_flag
Mg1 N1 1.983(2) . ?
Mg1 O1 2.042(2) . ?
Mg1 O2 2.108(2) . ?
Mg1 N3 2.131(2) . ?
Mg1 N2 2.290(2) . ?
O1 C44 1.463(3) . ?
O1 C47 1.464(3) . ?
N1 C1 1.364(3) . ?
N1 C5 1.392(3) . ?
C1 C2 1.391(4) . ?
C1 C6 1.454(4) . ?
O2 C51 1.448(3) . ?
O2 C48 1.464(3) . ?
N2 C6 1.336(3) . ?
N2 C13 1.431(3) . ?
C2 C3 1.409(4) . ?
C2 H2 0.9500 . ?
N3 C25 1.394(3) . ?
N3 C32 1.422(3) . ?
C3 C4 1.377(4) . ?
C3 H3 0.9500 . ?
C4 C5 1.410(4) . ?
C4 H4 0.9500 . ?
C5 C25 1.409(4) . ?
C6 C7 1.491(3) . ?
C7 C12 1.393(4) . ?
C7 C8 1.402(4) . ?
C8 C9 1.395(4) . ?
C8 H8 0.9500 . ?
C9 C10 1.376(4) . ?
C9 H9 0.9500 . ?
C10 C11 1.378(4) . ?
C10 H10 0.9500 . ?
C11 C12 1.395(4) . ?
C11 H11 0.9500 . ?
C12 H12 0.9500 . ?
C13 C14 1.415(4) . ?
C13 C18 1.416(4) . ?
C14 C15 1.399(4) . ?
C14 C19 1.517(4) . ?
C15 C16 1.373(5) . ?
C15 H15 0.9500 . ?
C16 C17 1.386(4) . ?
C16 H16 0.9500 . ?
C17 C18 1.396(4) . ?
C17 H17 0.9500 . ?
C18 C22 1.522(4) . ?
C19 C20 1.529(4) . ?
C19 C21 1.536(4) . ?
C19 H19 1.0000 . ?
C20 H20A 0.9800 . ?
C20 H20B 0.9800 . ?
C20 H20C 0.9800 . ?
C21 H21A 0.9800 . ?
C21 H21B 0.9800 . ?
C21 H21C 0.9800 . ?
C22 C23 1.528(4) . ?
C22 C24 1.529(4) . ?
C22 H22 1.0000 . ?
C23 H23A 0.9800 . ?
C23 H23B 0.9800 . ?
C23 H23C 0.9800 . ?
C24 H24A 0.9800 . ?
C24 H24B 0.9800 . ?
C24 H24C 0.9800 . ?
C25 C26 1.471(4) . ?
C26 C31 1.389(4) . ?
C26 C27 1.404(4) . ?
C27 C28 1.387(4) . ?
C27 H27 0.9500 . ?
C28 C29 1.384(5) . ?
C28 H28 0.9500 . ?
C29 C30 1.395(5) . ?
C29 H29 0.9500 . ?
C30 C31 1.389(4) . ?
C30 H30 0.9500 . ?
C31 H31 0.9500 . ?
C32 C33 1.413(4) . ?
C32 C37 1.420(3) . ?
C33 C34 1.396(4) . ?
C33 C38 1.526(4) . ?
C34 C35 1.382(4) . ?
C34 H34 0.9500 . ?
C35 C36 1.389(4) . ?
C35 H35 0.9500 . ?
C36 C37 1.390(4) . ?
C36 H36 0.9500 . ?
C37 C41 1.526(4) . ?
C38 C40 1.515(4) . ?
C38 C39 1.516(4) . ?
C38 H38 1.0000 . ?
C39 H39A 0.9800 . ?
C39 H39B 0.9800 . ?
C39 H39C 0.9800 . ?
C40 H40A 0.9800 . ?
C40 H40B 0.9800 . ?
C40 H40C 0.9800 . ?
C41 C43 1.532(4) . ?
C41 C42 1.536(4) . ?
C41 H41 1.0000 . ?
C42 H42A 0.9800 . ?
C42 H42B 0.9800 . ?
C42 H42C 0.9800 . ?
C43 H43A 0.9800 . ?
C43 H43B 0.9800 . ?
C43 H43C 0.9800 . ?
C44 C45 1.503(4) . ?
C44 H44A 0.9900 . ?
C44 H44B 0.9900 . ?
C45 C46 1.527(4) . ?
C45 H45A 0.9900 . ?
C45 H45B 0.9900 . ?
C46 C47 1.517(4) . ?
C46 H46A 0.9900 . ?
C46 H46B 0.9900 . ?
C47 H47A 0.9900 . ?
C47 H47B 0.9900 . ?
C48 C49 1.511(4) . ?
C48 H48A 0.9900 . ?
C48 H48B 0.9900 . ?
C49 C50 1.517(4) . ?
C49 H49A 0.9900 . ?
C49 H49B 0.9900 . ?
C50 C51 1.502(5) . ?
C50 H50A 0.9900 . ?
C50 H50B 0.9900 . ?
C51 H51A 0.9900 . ?
C51 H51B 0.9900 . ?
